data_4321179
loop_
_publ_author_name
'Gabriele Albertin'
'Stefano Antoniutti'
'Alessia Bacchi'
'Emilio Bordignon'
'Francesca Miani'
'Giancarlo Pelizzi'

_publ_section_title
;
 Diazo Complexes of Rhenium: Preparations and Crystal Structures of the
 Bis(dinitrogen), [Re(N2)2{PPh(OEt)2}4][BPh4] and Methyldiazenido
 [ReCl(CH3N2)(CH3NHNH2){PPh(OEt)2}3][BPh4] Derivatives
;
_journal_name_full 'Inorganic Chemistry'
_journal_page_first 3283
_journal_page_last 3293
_journal_paper_doi 10.1021/ic990970r
_journal_volume 39
_journal_year 2000
_chemical_formula_sum 'C56 H74 B Cl N4 O6 P3 Re'
_chemical_formula_weight 1224.61
_chemical_name_systematic
;
 ?
;
_space_group_IT_number 2
_symmetry_cell_setting triclinic
_symmetry_space_group_name_Hall '-P 1'
_symmetry_space_group_name_H-M 'P -1'
_atom_sites_solution_hydrogens geom
_atom_sites_solution_primary direct
_atom_sites_solution_secondary difmap
_audit_creation_method SHELXL-97
_cell_angle_alpha 93.959(5)
_cell_angle_beta 93.988(5)
_cell_angle_gamma 93.087(5)
_cell_formula_units_Z 2
_cell_length_a 15.396(5)
_cell_length_b 16.986(5)
_cell_length_c 11.560(5)
_cell_measurement_reflns_used 24
_cell_measurement_temperature 293(2)
_cell_measurement_theta_max 7.46
_cell_measurement_theta_min 4.42
_cell_volume 3003.4(18)
_computing_structure_refinement 'SHELXL-97 (Sheldrick, 1997)'
_computing_structure_solution 'SIR97 (Altomare et al., 1997)'
_diffrn_ambient_temperature 293(2)
_diffrn_measured_fraction_theta_full .996
_diffrn_measured_fraction_theta_max .996
_diffrn_measurement_device_type 'Philips PW100 diffractometer'
_diffrn_measurement_method '\q/2\q scan'
_diffrn_radiation_monochromator graphite
_diffrn_radiation_source 'fine-focus sealed tube'
_diffrn_radiation_type MoK\a
_diffrn_radiation_wavelength 0.71069
_diffrn_reflns_av_R_equivalents 0.0000
_diffrn_reflns_av_sigmaI/netI 0.0691
_diffrn_reflns_limit_h_max 21
_diffrn_reflns_limit_h_min -21
_diffrn_reflns_limit_k_max 23
_diffrn_reflns_limit_k_min -23
_diffrn_reflns_limit_l_max 16
_diffrn_reflns_limit_l_min 0
_diffrn_reflns_number 17456
_diffrn_reflns_theta_full 30.00
_diffrn_reflns_theta_max 30.00
_diffrn_reflns_theta_min 3.08
_diffrn_standards_decay_% 28
_diffrn_standards_interval_count 100
_diffrn_standards_number 1
_exptl_absorpt_coefficient_mu 2.196
_exptl_absorpt_correction_T_max 1.
_exptl_absorpt_correction_T_min 0.861
_exptl_absorpt_correction_type psi-scan
_exptl_crystal_colour orange
_exptl_crystal_density_diffrn 1.354
_exptl_crystal_density_method 'not measured'
_exptl_crystal_description prisms
_exptl_crystal_F_000 1256
_refine_diff_density_max 1.471
_refine_diff_density_min -1.880
_refine_diff_density_rms .084
_refine_ls_extinction_method none
_refine_ls_goodness_of_fit_ref 0.889
_refine_ls_hydrogen_treatment mixed
_refine_ls_matrix_type full
_refine_ls_number_parameters 679
_refine_ls_number_reflns 17456
_refine_ls_number_restraints 2
_refine_ls_restrained_S_all 0.890
_refine_ls_R_factor_all 0.0623
_refine_ls_R_factor_gt 0.0340
_refine_ls_shift/su_max 3.883
_refine_ls_shift/su_mean 0.050
_refine_ls_structure_factor_coef Fsqd
_refine_ls_weighting_details 'w=1/[\s^2^(Fo^2^)+(0.0300P)^2^+0.0000P] where P=(Fo^2^+2Fc^2^)/3'
_refine_ls_weighting_scheme calc
_refine_ls_wR_factor_gt 0.0661
_refine_ls_wR_factor_ref 0.0725
_reflns_number_gt 12407
_reflns_number_total 17456
_reflns_threshold_expression >2sigma(I)
_cod_data_source_file ic990970r_2.cif
_cod_data_source_block Compound_[ReCl(CH3N2)(CH3NHNH2){PPh(OEt)2}3]BPh4
_cod_depositor_comments
;
The following automatic conversions were performed:

'_refine_ls_weighting_scheme' value 'calc
w=1/[\s^2^(Fo^2^)+(0.0300P)^2^+0.0000P] where P=(Fo^2^+2Fc^2^)/3' was
changed to 'calc'. New tag '_refine_ls_weighting_details' was
created. The value of the new tag was set to
'w=1/[\s^2^(Fo^2^)+(0.0300P)^2^+0.0000P] where P=(Fo^2^+2Fc^2^)/3'.

Automatic conversion script
Id: cif_fix_values 3143 2015-03-26 13:38:13Z robertas 
;
_cod_original_formula_sum 'C56 H74 B1 Cl1 N4 O6 P3 Re1'
_cod_database_code 4321179

loop_
_symmetry_equiv_pos_as_xyz
'x, y, z'
'-x, -y, -z'

loop_
_atom_site_label
_atom_site_type_symbol
_atom_site_fract_x
_atom_site_fract_y
_atom_site_fract_z
_atom_site_U_iso_or_equiv
_atom_site_adp_type
_atom_site_occupancy
_atom_site_calc_flag
_atom_site_refinement_flags
_atom_site_disorder_assembly
_atom_site_disorder_group
Re1 Re -0.190096(8) 0.237020(7) 0.125439(11) 0.03252(4) Uani 1 d . . .
Cl1 Cl -0.13623(5) 0.17058(5) -0.04678(7) 0.04733(19) Uani 1 d . . .
P1 P -0.08059(5) 0.18925(5) 0.25110(7) 0.03681(18) Uani 1 d . . .
P2 P -0.28640(5) 0.12292(4) 0.14380(7) 0.03909(18) Uani 1 d . . .
P3 P -0.10341(5) 0.35228(4) 0.08164(7) 0.03630(18) Uani 1 d . . .
O1 O -0.06436(15) 0.09679(12) 0.24323(19) 0.0543(6) Uani 1 d . . .
O2 O 0.01299(13) 0.23319(14) 0.24127(19) 0.0534(6) Uani 1 d . . .
O3 O -0.37862(14) 0.14330(13) 0.0821(2) 0.0581(6) Uani 1 d . . .
O4 O -0.30760(15) 0.09511(13) 0.2681(2) 0.0569(6) Uani 1 d . . .
O5 O -0.14891(15) 0.38323(12) -0.03497(19) 0.0517(6) Uani 1 d . . .
O6 O -0.00145(13) 0.35580(12) 0.0615(2) 0.0498(6) Uani 1 d . . .
N1 N -0.23411(16) 0.29167(14) 0.2466(2) 0.0400(6) Uani 1 d . . .
N2 N -0.2549(2) 0.32729(18) 0.3326(3) 0.0664(9) Uani 1 d . . .
N3 N -0.28795(17) 0.27343(16) -0.0096(2) 0.0410(6) Uani 1 d . . .
N4 N -0.3533(2) 0.3238(2) 0.0329(3) 0.0674(9) Uani 1 d D . .
B1 B -0.6109(2) 0.2751(2) -0.3795(3) 0.0462(9) Uani 1 d . . .
C32 C -0.3333(3) 0.3682(3) 0.3406(4) 0.1008(17) Uani 1 d . . .
H01A H -0.3524 0.3840 0.2653 0.151 Uiso 1 calc R . .
H01B H -0.3224 0.4142 0.3938 0.151 Uiso 1 calc R . .
H01C H -0.3778 0.3339 0.3681 0.151 Uiso 1 calc R . .
C1 C -0.4151(3) 0.3391(3) -0.0658(4) 0.0924(16) Uani 1 d . . .
H1A H -0.3859 0.3715 -0.1178 0.139 Uiso 1 calc R . .
H1B H -0.4634 0.3659 -0.0371 0.139 Uiso 1 calc R . .
H1C H -0.4359 0.2898 -0.1066 0.139 Uiso 1 calc R . .
C2 C -0.0260(2) 0.0550(2) 0.1481(3) 0.0616(10) Uani 1 d . . .
H2A H 0.0179 0.0889 0.1168 0.074 Uiso 1 calc R . .
H2B H -0.0704 0.0380 0.0864 0.074 Uiso 1 calc R . .
C3 C 0.0145(3) -0.0152(2) 0.1967(4) 0.0979(16) Uani 1 d . . .
H3A H 0.0580 0.0025 0.2578 0.147 Uiso 1 calc R . .
H3B H 0.0411 -0.0447 0.1362 0.147 Uiso 1 calc R . .
H3C H -0.0297 -0.0482 0.2271 0.147 Uiso 1 calc R . .
C4 C 0.0903(2) 0.2132(3) 0.3108(4) 0.0865(14) Uani 1 d . . .
H4A H 0.0746 0.2027 0.3884 0.104 Uiso 1 calc R . .
H4B H 0.1128 0.1656 0.2760 0.104 Uiso 1 calc R . .
C5 C 0.1563(3) 0.2761(3) 0.3183(5) 0.123(2) Uani 1 d . . .
H5A H 0.1675 0.2902 0.2415 0.185 Uiso 1 calc R . .
H5B H 0.2088 0.2593 0.3564 0.185 Uiso 1 calc R . .
H5C H 0.1369 0.3211 0.3621 0.185 Uiso 1 calc R . .
C6 C -0.09731(19) 0.19982(18) 0.4053(3) 0.0411(7) Uani 1 d . . .
C7 C -0.0875(2) 0.2743(2) 0.4630(3) 0.0594(10) Uani 1 d . . .
H7 H -0.0746 0.3183 0.4222 0.071 Uiso 1 calc R . .
C8 C -0.0970(3) 0.2835(3) 0.5820(3) 0.0770(12) Uani 1 d . . .
H8 H -0.0889 0.3335 0.6208 0.092 Uiso 1 calc R . .
C9 C -0.1181(3) 0.2200(3) 0.6418(3) 0.0761(13) Uani 1 d . . .
H9 H -0.1248 0.2267 0.7212 0.091 Uiso 1 calc R . .
C10 C -0.1295(3) 0.1465(3) 0.5861(3) 0.0723(12) Uani 1 d . . .
H10 H -0.1445 0.1033 0.6274 0.087 Uiso 1 calc R . .
C11 C -0.1189(2) 0.1358(2) 0.4684(3) 0.0564(9) Uani 1 d . . .
H11 H -0.1262 0.0853 0.4312 0.068 Uiso 1 calc R . .
C12 C -0.4543(2) 0.0897(2) 0.0663(4) 0.0857(14) Uani 1 d . . .
H12A H -0.4607 0.0615 0.1357 0.103 Uiso 1 calc R . .
H12B H -0.4488 0.0514 0.0015 0.103 Uiso 1 calc R . .
C13 C -0.5314(3) 0.1364(3) 0.0432(6) 0.140(3) Uani 1 d . . .
H13A H -0.5469 0.1622 0.1147 0.210 Uiso 1 calc R . .
H13B H -0.5794 0.1019 0.0099 0.210 Uiso 1 calc R . .
H13C H -0.5178 0.1754 -0.0101 0.210 Uiso 1 calc R . .
C14 C -0.3499(3) 0.1413(2) 0.3556(4) 0.0800(13) Uani 1 d . . .
H14A H -0.3808 0.1828 0.3203 0.096 Uiso 1 calc R . .
H14B H -0.3068 0.1655 0.4144 0.096 Uiso 1 calc R . .
C15 C -0.4126(3) 0.0865(3) 0.4096(4) 0.1080(18) Uani 1 d . . .
H15A H -0.4555 0.0635 0.3510 0.162 Uiso 1 calc R . .
H15B H -0.4410 0.1156 0.4688 0.162 Uiso 1 calc R . .
H15C H -0.3814 0.0453 0.4437 0.162 Uiso 1 calc R . .
C16 C -0.2643(2) 0.02721(17) 0.0769(3) 0.0452(8) Uani 1 d . . .
C17 C -0.2689(2) 0.0155(2) -0.0443(3) 0.0584(9) Uani 1 d . . .
H17 H -0.2854 0.0560 -0.0898 0.070 Uiso 1 calc R . .
C18 C -0.2488(3) -0.0569(2) -0.0968(4) 0.0756(12) Uani 1 d . . .
H18 H -0.2514 -0.0643 -0.1775 0.091 Uiso 1 calc R . .
C19 C -0.2253(3) -0.1168(3) -0.0309(5) 0.0885(15) Uani 1 d . . .
H19 H -0.2126 -0.1651 -0.0666 0.106 Uiso 1 calc R . .
C20 C -0.2205(3) -0.1060(2) 0.0883(5) 0.0844(14) Uani 1 d . . .
H20 H -0.2038 -0.1469 0.1329 0.101 Uiso 1 calc R . .
C21 C -0.2401(2) -0.03466(19) 0.1425(4) 0.0623(10) Uani 1 d . . .
H21 H -0.2372 -0.0281 0.2232 0.075 Uiso 1 calc R . .
C22 C -0.1171(3) 0.4534(2) -0.0889(4) 0.0733(12) Uani 1 d . . .
H22A H -0.0664 0.4417 -0.1309 0.088 Uiso 1 calc R . .
H22B H -0.1004 0.4958 -0.0297 0.088 Uiso 1 calc R . .
C23 C -0.1870(3) 0.4774(3) -0.1688(4) 0.1008(17) Uani 1 d . . .
H23A H -0.2027 0.4353 -0.2275 0.151 Uiso 1 calc R . .
H23B H -0.1672 0.5237 -0.2048 0.151 Uiso 1 calc R . .
H23C H -0.2368 0.4889 -0.1265 0.151 Uiso 1 calc R . .
C24 C 0.0433(3) 0.2971(2) -0.0057(4) 0.0855(14) Uani 1 d . . .
H24A H 0.0498 0.2513 0.0391 0.103 Uiso 1 calc R A 1
H24B H 0.0071 0.2803 -0.0761 0.103 Uiso 1 calc R A 1
C25 C 0.1235(6) 0.3228(6) -0.0358(11) 0.098(4) Uani 0.50 d P B 1
H25A H 0.1202 0.3744 -0.0644 0.147 Uiso 0.50 calc PR B 1
H25B H 0.1423 0.2867 -0.0954 0.147 Uiso 0.50 calc PR B 1
H25C H 0.1644 0.3253 0.0311 0.147 Uiso 0.50 calc PR B 1
C25 C 0.0621(9) 0.3129(6) -0.1109(9) 0.103(4) Uani 0.50 d P B 2
H25A H 0.0092 0.3195 -0.1574 0.155 Uiso 0.50 calc PR B 2
H25B H 0.0920 0.2701 -0.1453 0.155 Uiso 0.50 calc PR B 2
H25C H 0.0987 0.3607 -0.1070 0.155 Uiso 0.50 calc PR B 2
C26 C -0.10269(19) 0.43539(16) 0.1888(3) 0.0395(7) Uani 1 d . . .
C27 C -0.1766(2) 0.47861(19) 0.1944(3) 0.0574(9) Uani 1 d . . .
H27 H -0.2245 0.4653 0.1420 0.069 Uiso 1 calc R . .
C28 C -0.1796(3) 0.5402(2) 0.2758(4) 0.0771(13) Uani 1 d . . .
H28 H -0.2291 0.5693 0.2779 0.093 Uiso 1 calc R . .
C29 C -0.1100(4) 0.5591(2) 0.3538(4) 0.0838(14) Uani 1 d . . .
H29 H -0.1123 0.6011 0.4092 0.101 Uiso 1 calc R . .
C30 C -0.0359(3) 0.5165(2) 0.3517(3) 0.0729(12) Uani 1 d . . .
H30 H 0.0111 0.5298 0.4057 0.088 Uiso 1 calc R . .
C31 C -0.0321(2) 0.45379(19) 0.2685(3) 0.0529(9) Uani 1 d . . .
H31 H 0.0172 0.4246 0.2666 0.063 Uiso 1 calc R . .
C100 C -0.6948(2) 0.2111(2) -0.4009(3) 0.0492(8) Uani 1 d . . .
C101 C -0.7783(2) 0.2267(2) -0.3671(3) 0.0574(9) Uani 1 d . . .
H101 H -0.7856 0.2746 -0.3259 0.069 Uiso 1 calc R . .
C102 C -0.8508(3) 0.1744(3) -0.3918(4) 0.0739(12) Uani 1 d . . .
H102 H -0.9045 0.1877 -0.3668 0.089 Uiso 1 calc R . .
C103 C -0.8434(3) 0.1031(3) -0.4530(4) 0.0845(14) Uani 1 d . . .
H103 H -0.8915 0.0676 -0.4687 0.101 Uiso 1 calc R . .
C104 C -0.7634(3) 0.0852(3) -0.4908(4) 0.0867(14) Uani 1 d . . .
H104 H -0.7576 0.0379 -0.5344 0.104 Uiso 1 calc R . .
C105 C -0.6908(3) 0.1380(2) -0.4638(4) 0.0723(12) Uani 1 d . . .
H105 H -0.6373 0.1239 -0.4889 0.087 Uiso 1 calc R . .
C106 C -0.6160(2) 0.33586(19) -0.2628(3) 0.0461(8) Uani 1 d . . .
C107 C -0.5801(2) 0.4137(2) -0.2520(3) 0.0564(9) Uani 1 d . . .
H107 H -0.5540 0.4328 -0.3154 0.068 Uiso 1 calc R . .
C108 C -0.5812(3) 0.4642(2) -0.1520(4) 0.0667(11) Uani 1 d . . .
H108 H -0.5570 0.5156 -0.1499 0.080 Uiso 1 calc R . .
C109 C -0.6187(3) 0.4371(3) -0.0560(4) 0.0751(12) Uani 1 d . . .
H109 H -0.6213 0.4705 0.0107 0.090 Uiso 1 calc R . .
C110 C -0.6519(3) 0.3602(3) -0.0601(3) 0.0724(11) Uani 1 d . . .
H110 H -0.6756 0.3410 0.0050 0.087 Uiso 1 calc R . .
C111 C -0.6505(2) 0.3109(2) -0.1611(3) 0.0596(9) Uani 1 d . . .
H111 H -0.6733 0.2591 -0.1613 0.072 Uiso 1 calc R . .
C112 C -0.5177(2) 0.2335(2) -0.3550(3) 0.0524(9) Uani 1 d . . .
C113 C -0.5118(2) 0.1632(2) -0.3007(3) 0.0613(10) Uani 1 d . . .
H113 H -0.5630 0.1362 -0.2839 0.074 Uiso 1 calc R . .
C114 C -0.4317(3) 0.1314(3) -0.2702(4) 0.0806(13) Uani 1 d . . .
H114 H -0.4304 0.0839 -0.2349 0.097 Uiso 1 calc R . .
C115 C -0.3551(3) 0.1711(3) -0.2930(4) 0.0872(15) Uani 1 d . . .
H115 H -0.3017 0.1509 -0.2725 0.105 Uiso 1 calc R . .
C116 C -0.3583(3) 0.2407(3) -0.3462(4) 0.0812(13) Uani 1 d . . .
H116 H -0.3062 0.2662 -0.3630 0.097 Uiso 1 calc R . .
C117 C -0.43652(19) 0.2750(2) -0.3762(3) 0.0485(8) Uani 1 d . . .
H117 H -0.4363 0.3234 -0.4092 0.058 Uiso 1 calc R . .
C118 C -0.6115(2) 0.3221(2) -0.4998(3) 0.0516(8) Uani 1 d . . .
C119 C -0.6544(3) 0.3910(2) -0.5145(3) 0.0716(11) Uani 1 d . . .
H119 H -0.6821 0.4131 -0.4521 0.086 Uiso 1 calc R . .
C120 C -0.6581(3) 0.4287(3) -0.6175(4) 0.0991(16) Uani 1 d . . .
H120 H -0.6866 0.4755 -0.6216 0.119 Uiso 1 calc R . .
C121 C -0.6208(4) 0.3982(4) -0.7119(4) 0.1079(18) Uani 1 d . . .
H121 H -0.6229 0.4238 -0.7805 0.130 Uiso 1 calc R . .
C122 C -0.5800(3) 0.3292(4) -0.7047(4) 0.1062(18) Uani 1 d . . .
H122 H -0.5558 0.3064 -0.7696 0.127 Uiso 1 calc R . .
C123 C -0.5747(3) 0.2928(3) -0.5997(4) 0.0816(13) Uani 1 d . . .
H123 H -0.5450 0.2466 -0.5963 0.098 Uiso 1 calc R . .
H3NB H -0.255(2) 0.3071(19) -0.066(4) 0.103(15) Uiso 1 d D . .
H3NA H -0.313(2) 0.2247(18) -0.060(3) 0.061(10) Uiso 1 d D . .
H4N H -0.386(5) 0.282(3) 0.072(6) 0.28(4) Uiso 1 d D . .

loop_
_atom_site_aniso_label
_atom_site_aniso_U_11
_atom_site_aniso_U_22
_atom_site_aniso_U_33
_atom_site_aniso_U_23
_atom_site_aniso_U_13
_atom_site_aniso_U_12
Re1 0.03081(6) 0.03340(6) 0.03466(7) 0.00621(4) 0.00370(4) 0.00760(4)
Cl1 0.0564(5) 0.0478(4) 0.0402(4) 0.0037(4) 0.0127(4) 0.0131(4)
P1 0.0336(4) 0.0426(4) 0.0367(4) 0.0118(3) 0.0047(3) 0.0102(3)
P2 0.0367(4) 0.0352(4) 0.0465(5) 0.0063(4) 0.0067(4) 0.0035(3)
P3 0.0348(4) 0.0354(4) 0.0402(5) 0.0093(3) 0.0056(3) 0.0041(3)
O1 0.0665(15) 0.0483(13) 0.0540(15) 0.0134(11) 0.0171(12) 0.0290(11)
O2 0.0323(12) 0.0805(16) 0.0506(14) 0.0292(12) -0.0002(10) 0.0046(11)
O3 0.0347(12) 0.0561(14) 0.0825(18) 0.0082(13) -0.0035(12) 0.0002(10)
O4 0.0656(16) 0.0540(14) 0.0555(15) 0.0086(12) 0.0266(12) 0.0094(12)
O5 0.0589(14) 0.0481(13) 0.0484(14) 0.0216(11) -0.0052(11) -0.0045(11)
O6 0.0405(12) 0.0498(13) 0.0624(15) 0.0086(11) 0.0207(11) 0.0061(10)
N1 0.0408(14) 0.0350(13) 0.0453(16) 0.0037(12) 0.0068(12) 0.0068(11)
N2 0.069(2) 0.066(2) 0.067(2) -0.0018(17) 0.0229(18) 0.0167(17)
N3 0.0391(14) 0.0379(14) 0.0459(16) 0.0086(13) -0.0077(13) 0.0081(11)
N4 0.0510(18) 0.070(2) 0.079(2) -0.0110(18) -0.0164(17) 0.0333(16)
B1 0.042(2) 0.056(2) 0.041(2) 0.0032(18) -0.0001(17) 0.0088(17)
C32 0.097(4) 0.096(3) 0.118(4) 0.000(3) 0.049(3) 0.042(3)
C1 0.072(3) 0.089(3) 0.111(4) -0.008(3) -0.040(3) 0.039(2)
C2 0.065(2) 0.063(2) 0.062(2) 0.0066(19) 0.0161(19) 0.0308(19)
C3 0.122(4) 0.086(3) 0.097(4) 0.016(3) 0.027(3) 0.073(3)
C4 0.037(2) 0.139(4) 0.088(3) 0.049(3) -0.010(2) 0.012(2)
C5 0.067(3) 0.159(5) 0.137(5) 0.041(4) -0.045(3) -0.028(3)
C6 0.0349(16) 0.0526(19) 0.0370(18) 0.0125(15) 0.0005(13) 0.0042(14)
C7 0.069(2) 0.062(2) 0.047(2) 0.0046(18) 0.0093(19) -0.0092(19)
C8 0.084(3) 0.094(3) 0.048(2) -0.016(2) 0.007(2) -0.017(2)
C9 0.058(2) 0.136(4) 0.036(2) 0.017(3) 0.0075(18) -0.003(3)
C10 0.075(3) 0.096(3) 0.052(3) 0.036(2) 0.016(2) 0.011(2)
C11 0.060(2) 0.059(2) 0.054(2) 0.0212(18) 0.0125(18) 0.0112(17)
C12 0.053(2) 0.078(3) 0.123(4) 0.005(3) -0.001(3) -0.016(2)
C13 0.034(2) 0.116(4) 0.268(8) 0.003(5) 0.004(4) 0.003(3)
C14 0.091(3) 0.077(3) 0.075(3) -0.004(2) 0.034(3) 0.002(2)
C15 0.118(4) 0.105(4) 0.108(4) 0.001(3) 0.073(3) -0.010(3)
C16 0.0451(18) 0.0358(16) 0.056(2) 0.0047(15) 0.0100(16) 0.0007(14)
C17 0.059(2) 0.050(2) 0.066(3) 0.0014(18) 0.0112(19) 0.0012(17)
C18 0.081(3) 0.067(3) 0.078(3) -0.016(2) 0.028(2) -0.005(2)
C19 0.089(3) 0.053(3) 0.125(5) -0.015(3) 0.035(3) 0.010(2)
C20 0.095(3) 0.045(2) 0.117(4) 0.014(3) 0.018(3) 0.019(2)
C21 0.074(3) 0.0412(19) 0.074(3) 0.0077(18) 0.012(2) 0.0082(18)
C22 0.077(3) 0.070(3) 0.075(3) 0.044(2) -0.001(2) -0.008(2)
C23 0.076(3) 0.112(4) 0.124(4) 0.085(3) -0.003(3) 0.012(3)
C24 0.085(3) 0.069(3) 0.111(4) 0.010(3) 0.056(3) 0.015(2)
C25 0.057(6) 0.074(7) 0.168(12) -0.007(7) 0.056(7) 0.006(5)
C25 0.137(11) 0.101(8) 0.076(8) 0.012(6) 0.043(7) -0.012(8)
C26 0.0379(16) 0.0348(15) 0.0467(19) 0.0088(14) 0.0051(14) 0.0010(13)
C27 0.048(2) 0.0459(19) 0.079(3) 0.0008(18) 0.0113(19) 0.0091(16)
C28 0.075(3) 0.059(3) 0.098(4) -0.011(2) 0.022(3) 0.015(2)
C29 0.118(4) 0.060(3) 0.072(3) -0.017(2) 0.027(3) 0.000(3)
C30 0.088(3) 0.073(3) 0.053(3) 0.001(2) -0.008(2) -0.019(2)
C31 0.053(2) 0.052(2) 0.054(2) 0.0091(17) 0.0022(17) -0.0015(16)
C100 0.051(2) 0.0513(19) 0.046(2) 0.0102(16) -0.0031(16) 0.0083(16)
C101 0.048(2) 0.066(2) 0.057(2) 0.0082(19) -0.0028(18) 0.0034(18)
C102 0.054(2) 0.090(3) 0.078(3) 0.026(3) -0.005(2) -0.003(2)
C103 0.072(3) 0.078(3) 0.101(4) 0.037(3) -0.029(3) -0.019(2)
C104 0.097(4) 0.060(3) 0.098(4) -0.001(2) -0.022(3) 0.001(3)
C105 0.066(3) 0.062(2) 0.086(3) -0.004(2) -0.007(2) 0.011(2)
C106 0.0387(17) 0.054(2) 0.046(2) 0.0052(16) -0.0011(15) 0.0133(15)
C107 0.049(2) 0.065(2) 0.057(2) 0.0086(19) 0.0000(17) 0.0131(17)
C108 0.067(3) 0.059(2) 0.071(3) -0.008(2) -0.015(2) 0.0173(19)
C109 0.070(3) 0.094(3) 0.059(3) -0.020(2) -0.004(2) 0.029(2)
C110 0.068(3) 0.104(3) 0.046(2) 0.000(2) 0.009(2) 0.008(2)
C111 0.056(2) 0.073(2) 0.050(2) 0.0033(19) 0.0072(18) -0.0003(19)
C112 0.052(2) 0.062(2) 0.044(2) -0.0027(17) 0.0034(16) 0.0156(17)
C113 0.048(2) 0.074(3) 0.063(3) 0.005(2) 0.0040(18) 0.0169(18)
C114 0.079(3) 0.095(3) 0.072(3) 0.013(2) 0.000(2) 0.040(3)
C115 0.053(3) 0.128(4) 0.081(3) -0.006(3) -0.003(2) 0.042(3)
C116 0.046(2) 0.108(4) 0.090(3) -0.003(3) 0.008(2) 0.018(2)
C117 0.0289(16) 0.062(2) 0.054(2) -0.0025(17) -0.0027(15) 0.0101(15)
C118 0.0425(19) 0.065(2) 0.047(2) 0.0042(17) 0.0031(16) 0.0051(16)
C119 0.076(3) 0.086(3) 0.054(3) 0.013(2) -0.004(2) 0.020(2)
C120 0.117(4) 0.106(4) 0.076(4) 0.033(3) -0.017(3) 0.020(3)
C121 0.119(5) 0.149(5) 0.060(3) 0.041(3) 0.002(3) 0.010(4)
C122 0.101(4) 0.174(6) 0.050(3) 0.015(3) 0.023(3) 0.028(4)
C123 0.085(3) 0.112(4) 0.052(3) 0.007(2) 0.012(2) 0.029(3)

loop_
_atom_type_symbol
_atom_type_description
_atom_type_scat_dispersion_real
_atom_type_scat_dispersion_imag
_atom_type_scat_source
C C .0033 .0016 'International Tables Vol C Tables 4.2.6.8 and 6.1.1.4'
H H .0000 .0000 'International Tables Vol C Tables 4.2.6.8 and 6.1.1.4'
B B .0013 .0007 'International Tables Vol C Tables 4.2.6.8 and 6.1.1.4'
N N .0061 .0033 'International Tables Vol C Tables 4.2.6.8 and 6.1.1.4'
O O .0106 .0060 'International Tables Vol C Tables 4.2.6.8 and 6.1.1.4'
P P .1023 .0942 'International Tables Vol C Tables 4.2.6.8 and 6.1.1.4'
Cl Cl .1484 .1585 'International Tables Vol C Tables 4.2.6.8 and 6.1.1.4'
Re Re -1.0185 7.2310 'International Tables Vol C Tables 4.2.6.8 and 6.1.1.4'

loop_
_geom_angle_atom_site_label_1
_geom_angle_atom_site_label_2
_geom_angle_atom_site_label_3
_geom_angle
_geom_angle_site_symmetry_1
_geom_angle_site_symmetry_3
_geom_angle_publ_flag
N1 Re1 N3 95.36(11) . . ?
N1 Re1 P1 91.14(8) . . ?
N3 Re1 P1 173.48(7) . . ?
N1 Re1 P2 92.17(8) . . ?
N3 Re1 P2 87.45(8) . . ?
P1 Re1 P2 91.78(3) . . ?
N1 Re1 P3 91.34(8) . . ?
N3 Re1 P3 85.43(8) . . ?
P1 Re1 P3 94.97(3) . . ?
P2 Re1 P3 172.33(3) . . ?
N1 Re1 Cl1 175.66(8) . . ?
N3 Re1 Cl1 80.65(8) . . ?
P1 Re1 Cl1 92.87(4) . . ?
P2 Re1 Cl1 89.38(3) . . ?
P3 Re1 Cl1 86.66(3) . . ?
O1 P1 O2 105.54(12) . . ?
O1 P1 C6 97.32(13) . . ?
O2 P1 C6 104.21(13) . . ?
O1 P1 Re1 119.37(9) . . ?
O2 P1 Re1 112.38(8) . . ?
C6 P1 Re1 116.00(10) . . ?
O4 P2 O3 105.56(13) . . ?
O4 P2 C16 97.75(14) . . ?
O3 P2 C16 104.84(14) . . ?
O4 P2 Re1 121.19(10) . . ?
O3 P2 Re1 105.10(9) . . ?
C16 P2 Re1 120.67(11) . . ?
O6 P3 O5 104.52(12) . . ?
O6 P3 C26 98.40(13) . . ?
O5 P3 C26 104.59(13) . . ?
O6 P3 Re1 126.00(8) . . ?
O5 P3 Re1 106.67(8) . . ?
C26 P3 Re1 114.55(10) . . ?
C2 O1 P1 124.8(2) . . ?
C4 O2 P1 121.9(2) . . ?
C12 O3 P2 124.5(2) . . ?
C14 O4 P2 125.4(2) . . ?
C22 O5 P3 123.7(2) . . ?
C24 O6 P3 126.0(2) . . ?
N2 N1 Re1 173.3(3) . . ?
N1 N2 C32 125.0(4) . . ?
N4 N3 Re1 115.6(2) . . ?
N3 N4 C1 108.8(3) . . ?
C100 B1 C118 104.5(3) . . ?
C100 B1 C112 113.1(3) . . ?
C118 B1 C112 111.0(3) . . ?
C100 B1 C106 112.9(3) . . ?
C118 B1 C106 112.2(3) . . ?
C112 B1 C106 103.3(3) . . ?
O1 C2 C3 106.6(3) . . ?
C5 C4 O2 110.9(4) . . ?
C7 C6 C11 118.4(3) . . ?
C7 C6 P1 119.1(2) . . ?
C11 C6 P1 122.5(3) . . ?
C6 C7 C8 120.1(4) . . ?
C9 C8 C7 120.5(4) . . ?
C8 C9 C10 120.2(4) . . ?
C9 C10 C11 120.3(4) . . ?
C10 C11 C6 120.5(4) . . ?
O3 C12 C13 108.0(3) . . ?
O4 C14 C15 107.8(3) . . ?
C21 C16 C17 118.6(3) . . ?
C21 C16 P2 122.0(3) . . ?
C17 C16 P2 119.3(3) . . ?
C18 C17 C16 119.9(4) . . ?
C19 C18 C17 120.5(4) . . ?
C18 C19 C20 120.1(4) . . ?
C19 C20 C21 120.4(4) . . ?
C20 C21 C16 120.4(4) . . ?
O5 C22 C23 108.3(3) . . ?
C25 C24 C25 55.0(6) . . ?
C25 C24 O6 117.7(6) . . ?
C25 C24 O6 114.4(5) . . ?
C31 C26 C27 119.6(3) . . ?
C31 C26 P3 121.3(2) . . ?
C27 C26 P3 119.0(3) . . ?
C28 C27 C26 120.9(4) . . ?
C29 C28 C27 119.7(4) . . ?
C28 C29 C30 120.9(4) . . ?
C29 C30 C31 119.7(4) . . ?
C26 C31 C30 119.1(3) . . ?
C101 C100 C105 113.9(3) . . ?
C101 C100 B1 123.5(3) . . ?
C105 C100 B1 122.4(3) . . ?
C102 C101 C100 123.5(4) . . ?
C103 C102 C101 120.3(4) . . ?
C102 C103 C104 118.8(4) . . ?
C103 C104 C105 120.1(4) . . ?
C104 C105 C100 123.3(4) . . ?
C107 C106 C111 114.0(3) . . ?
C107 C106 B1 123.7(3) . . ?
C111 C106 B1 122.0(3) . . ?
C108 C107 C106 123.9(4) . . ?
C109 C108 C107 119.4(4) . . ?
C110 C109 C108 119.2(4) . . ?
C109 C110 C111 120.4(4) . . ?
C110 C111 C106 123.0(4) . . ?
C113 C112 C117 116.9(3) . . ?
C113 C112 B1 122.6(3) . . ?
C117 C112 B1 120.0(3) . . ?
C112 C113 C114 122.7(4) . . ?
C115 C114 C113 119.5(4) . . ?
C116 C115 C114 119.4(4) . . ?
C115 C116 C117 122.9(4) . . ?
C116 C117 C112 118.5(4) . . ?
C119 C118 C123 113.6(4) . . ?
C119 C118 B1 123.4(3) . . ?
C123 C118 B1 122.8(3) . . ?
C120 C119 C118 123.4(4) . . ?
C121 C120 C119 120.8(5) . . ?
C120 C121 C122 118.9(5) . . ?
C121 C122 C123 119.9(5) . . ?
C118 C123 C122 123.4(4) . . ?

loop_
_geom_bond_atom_site_label_1
_geom_bond_atom_site_label_2
_geom_bond_distance
_geom_bond_site_symmetry_2
_geom_bond_publ_flag
Re1 N1 1.817(3) . ?
Re1 N3 2.235(2) . ?
Re1 P1 2.3623(9) . ?
Re1 P2 2.4064(9) . ?
Re1 P3 2.4125(9) . ?
Re1 Cl1 2.4383(11) . ?
P1 O1 1.601(2) . ?
P1 O2 1.601(2) . ?
P1 C6 1.817(3) . ?
P2 O4 1.593(2) . ?
P2 O3 1.610(2) . ?
P2 C16 1.811(3) . ?
P3 O6 1.602(2) . ?
P3 O5 1.609(2) . ?
P3 C26 1.812(3) . ?
O1 C2 1.446(4) . ?
O2 C4 1.458(4) . ?
O3 C12 1.433(4) . ?
O4 C14 1.448(4) . ?
O5 C22 1.459(4) . ?
O6 C24 1.454(4) . ?
N1 N2 1.200(4) . ?
N2 C32 1.431(5) . ?
N3 N4 1.445(4) . ?
N4 C1 1.480(5) . ?
B1 C100 1.636(5) . ?
B1 C118 1.651(5) . ?
B1 C112 1.650(5) . ?
B1 C106 1.650(5) . ?
C2 C3 1.499(5) . ?
C4 C5 1.428(6) . ?
C6 C7 1.385(4) . ?
C6 C11 1.389(4) . ?
C7 C8 1.392(5) . ?
C8 C9 1.358(5) . ?
C9 C10 1.361(5) . ?
C10 C11 1.383(5) . ?
C12 C13 1.481(6) . ?
C14 C15 1.503(5) . ?
C16 C21 1.389(4) . ?
C16 C17 1.398(5) . ?
C17 C18 1.393(5) . ?
C18 C19 1.362(6) . ?
C19 C20 1.374(6) . ?
C20 C21 1.383(5) . ?
C22 C23 1.461(5) . ?
C24 C25 1.311(10) . ?
C24 C25 1.363(9) . ?
C26 C31 1.383(4) . ?
C26 C27 1.389(4) . ?
C27 C28 1.363(5) . ?
C28 C29 1.362(6) . ?
C29 C30 1.383(6) . ?
C30 C31 1.392(5) . ?
C100 C101 1.403(5) . ?
C100 C105 1.402(5) . ?
C101 C102 1.389(5) . ?
C102 C103 1.374(6) . ?
C103 C104 1.378(6) . ?
C104 C105 1.398(5) . ?
C106 C107 1.399(5) . ?
C106 C111 1.405(5) . ?
C107 C108 1.393(5) . ?
C108 C109 1.381(5) . ?
C109 C110 1.374(6) . ?
C110 C111 1.391(5) . ?
C112 C113 1.390(5) . ?
C112 C117 1.446(5) . ?
C113 C114 1.406(5) . ?
C114 C115 1.377(6) . ?
C115 C116 1.372(6) . ?
C116 C117 1.399(5) . ?
C118 C119 1.389(5) . ?
C118 C123 1.394(5) . ?
C119 C120 1.390(6) . ?
C120 C121 1.353(7) . ?
C121 C122 1.364(7) . ?
C122 C123 1.400(6) . ?
